data_2211766
loop_
_publ_author_name
'Pumsak Ruanwas'
'Suchada Chantrapromma'
'Hoong-Kun Fun'

_publ_section_title
;
 2-(4-Hydroxystyryl)-1-methylpyridinium 4-methoxybenzenesulfonate
;
_journal_coeditor_code CI2238
_journal_issue 1
_journal_name_full 'Acta Crystallographica Section E'
_journal_page_first o69
_journal_page_last o71
_journal_paper_doi 10.1107/S1600536806050902
_journal_volume 63
_journal_year 2007
_chemical_formula_iupac 'C14 H14 N O + , C7 H7 O4 S -'
_chemical_formula_moiety 'C14 H14 N O + , C7 H7 O4 S -'
_chemical_formula_sum 'C21 H21 N O5 S'
_chemical_formula_weight 399.46
_chemical_melting_point .524E-305
_chemical_name_systematic
;
2-(4-Hydroxystyryl)-1-methylpyridinium 4-methoxybenzenesulfonate
;
_space_group_IT_number 14
_symmetry_cell_setting monoclinic
_symmetry_space_group_name_Hall '-P 2ybc'
_symmetry_space_group_name_H-M 'P 1 21/c 1'
_atom_sites_solution_hydrogens geom
_atom_sites_solution_primary direct
_atom_sites_solution_secondary difmap
_audit_creation_method SHELXL97
_cell_angle_alpha 90.00
_cell_angle_beta 110.2310(10)
_cell_angle_gamma 90.00
_cell_formula_units_Z 4
_cell_length_a 6.87860(10)
_cell_length_b 17.2639(2)
_cell_length_c 17.2828(3)
_cell_measurement_reflns_used 4860
_cell_measurement_temperature 297(2)
_cell_measurement_theta_max 34.00
_cell_measurement_theta_min 1.72
_cell_volume 1925.74(5)
_computing_cell_refinement APEX2
_computing_data_collection 'APEX2 (Bruker, 2005)'
_computing_data_reduction 'SAINT (Bruker, 2005)'
_computing_molecular_graphics SHELXTL
_computing_publication_material
;
SHELXTL and PLATON (Spek, 2003)
;
_computing_structure_refinement SHELXTL
_computing_structure_solution 'SHELXTL (Sheldrick, 1998)'
_diffrn_ambient_temperature 297(2)
_diffrn_detector_area_resol_mean 8.33
_diffrn_measured_fraction_theta_full 0.999
_diffrn_measured_fraction_theta_max 0.999
_diffrn_measurement_device_type 'Bruker SMART APEXII CCD area-detector'
_diffrn_measurement_method \w
_diffrn_radiation_monochromator graphite
_diffrn_radiation_source 'fine-focus sealed tube'
_diffrn_radiation_type MoK\a
_diffrn_radiation_wavelength 0.71073
_diffrn_reflns_av_R_equivalents 0.0377
_diffrn_reflns_av_sigmaI/netI 0.0327
_diffrn_reflns_limit_h_max 10
_diffrn_reflns_limit_h_min -10
_diffrn_reflns_limit_k_max 27
_diffrn_reflns_limit_k_min -27
_diffrn_reflns_limit_l_max 27
_diffrn_reflns_limit_l_min -27
_diffrn_reflns_number 33183
_diffrn_reflns_theta_full 34.00
_diffrn_reflns_theta_max 34.00
_diffrn_reflns_theta_min 1.72
_diffrn_standards_number 0
_exptl_absorpt_coefficient_mu 0.201
_exptl_absorpt_correction_T_max 0.9404
_exptl_absorpt_correction_T_min 0.8991
_exptl_absorpt_correction_type multi-scan
_exptl_absorpt_process_details '(SADABS; Bruker, 2005)'
_exptl_crystal_colour Yellow
_exptl_crystal_density_diffrn 1.378
_exptl_crystal_density_method 'not measured'
_exptl_crystal_description Block
_exptl_crystal_F_000 840
_exptl_crystal_size_max 0.54
_exptl_crystal_size_mid 0.40
_exptl_crystal_size_min 0.31
_refine_diff_density_max 0.274
_refine_diff_density_min -0.364
_refine_ls_extinction_method none
_refine_ls_goodness_of_fit_ref 1.026
_refine_ls_hydrogen_treatment mixed
_refine_ls_matrix_type full
_refine_ls_number_parameters 286
_refine_ls_number_reflns 7859
_refine_ls_number_restraints 0
_refine_ls_restrained_S_all 1.026
_refine_ls_R_factor_all 0.0938
_refine_ls_R_factor_gt 0.0552
_refine_ls_shift/su_max 0.001
_refine_ls_shift/su_mean 0.000
_refine_ls_structure_factor_coef Fsqd
_refine_ls_weighting_details 'calc w = 1/[\s^2^(Fo^2^)+(0.0738P)^2^+0.3021P] where P=(Fo^2^+2Fc^2^)/3'
_refine_ls_weighting_scheme calc
_refine_ls_wR_factor_gt 0.1396
_refine_ls_wR_factor_ref 0.1647
_reflns_number_gt 4860
_reflns_number_total 7859
_reflns_threshold_expression I>2\s(I)
_cod_data_source_file ci2238.cif
_cod_data_source_block I
_cod_depositor_comments
;
The following automatic conversions were performed:
'_symmetry_cell_setting' value 'Monoclinic' changed to 'monoclinic'
according to '/home/saulius/struct/CIF-dictionaries/cif_core.dic'
dictionary named 'cif_core.dic' version 2.4.1 from 2010-06-29.

Automatic conversion script
Id: cif_fix_enum 1527 2010-12-29 10:47:43Z saulius 

The following automatic conversions were performed:

'_symmetry_cell_setting' value 'Monoclinic' changed to 'monoclinic'
according to /home/saulius/struct/CIF-dictionaries/cif_core.dic
dictionary named 'cif_core.dic' version 2.4.1 from 2010-06-29.

Automatic conversion script
Id: cif_fix_values 1715 2011-07-08 13:25:40Z adriana 
;
_cod_original_sg_symbol_H-M 'P 21/c'
_cod_database_code 2211766
_cod_database_fobs_code 2211766

loop_
_symmetry_equiv_pos_as_xyz
'x, y, z'
'-x, y+1/2, -z+1/2'
'-x, -y, -z'
'x, -y-1/2, z-1/2'

loop_
_atom_site_type_symbol
_atom_site_label
_atom_site_fract_x
_atom_site_fract_y
_atom_site_fract_z
_atom_site_U_iso_or_equiv
_atom_site_adp_type
_atom_site_calc_flag
_atom_site_refinement_flags
_atom_site_occupancy
_atom_site_disorder_assembly
_atom_site_disorder_group
S S1 0.51037(6) 0.58817(2) 0.17076(2) 0.04601(11) Uani d . 1 . .
N N1 0.06323(19) 0.88458(7) 0.34834(7) 0.0424(3) Uani d . 1 . .
O O1 1.3636(2) 0.72526(9) 0.57664(11) 0.0800(5) Uani d . 1 . .
H H1O1 1.393(5) 0.7563(18) 0.6092(18) 0.109(11) Uiso d . 1 . .
O O2 1.2928(2) 0.47282(9) 0.41334(9) 0.0750(4) Uani d . 1 A .
O O3A 0.3452(11) 0.5336(5) 0.1550(6) 0.090(2) Uani d P 0.56 A 1
O O4A 0.4754(5) 0.66160(19) 0.20215(19) 0.0708(8) Uani d P 0.56 A 1
O O5A 0.5627(7) 0.6002(2) 0.0948(2) 0.0739(10) Uani d P 0.56 A 1
O O3B 0.3910(13) 0.5224(7) 0.1395(7) 0.083(2) Uani d P 0.44 A 2
O O4B 0.4157(7) 0.6343(3) 0.2225(3) 0.0762(13) Uani d P 0.44 A 2
O O5B 0.5616(7) 0.6350(2) 0.1160(3) 0.0603(10) Uani d P 0.44 A 2
C C1 -0.1405(2) 0.88992(9) 0.30260(10) 0.0491(3) Uani d . 1 . .
H H1B -0.2216 0.9267 0.3165 0.059 Uiso calc R 1 . .
C C2 -0.2297(2) 0.84265(10) 0.23666(10) 0.0525(4) Uani d . 1 . .
H H2A -0.3704 0.8465 0.2063 0.063 Uiso calc R 1 . .
C C3 -0.1076(3) 0.78891(10) 0.21562(10) 0.0537(4) Uani d . 1 . .
H H3A -0.1648 0.7569 0.1701 0.064 Uiso calc R 1 . .
C C4 0.0991(2) 0.78311(10) 0.26252(10) 0.0521(4) Uani d . 1 . .
H H4A 0.1811 0.7468 0.2484 0.062 Uiso calc R 1 . .
C C5 0.1882(2) 0.83093(8) 0.33109(9) 0.0432(3) Uani d . 1 . .
C C6 0.4030(2) 0.82477(10) 0.38459(10) 0.0505(4) Uani d . 1 . .
H H6A 0.4514 0.8603 0.4275 0.061 Uiso calc R 1 . .
C C7 0.5348(2) 0.77225(9) 0.37671(9) 0.0463(3) Uani d . 1 . .
H H7A 0.4853 0.7382 0.3325 0.056 Uiso calc R 1 . .
C C8 0.7495(2) 0.76211(9) 0.43012(8) 0.0426(3) Uani d . 1 . .
C C9 0.8708(3) 0.70567(10) 0.41119(10) 0.0518(4) Uani d . 1 . .
H H9A 0.8131 0.6753 0.3644 0.062 Uiso calc R 1 . .
C C10 1.0742(3) 0.69383(10) 0.46026(11) 0.0575(4) Uani d . 1 . .
H H10A 1.1521 0.6557 0.4466 0.069 Uiso calc R 1 . .
C C11 1.1628(2) 0.73890(9) 0.53009(11) 0.0521(4) Uani d . 1 . .
C C12 1.0448(2) 0.79556(9) 0.54980(9) 0.0493(3) Uani d . 1 . .
H H12A 1.1034 0.8259 0.5966 0.059 Uiso calc R 1 . .
C C13 0.8417(2) 0.80724(9) 0.50072(9) 0.0465(3) Uani d . 1 . .
H H13A 0.7646 0.8456 0.5146 0.056 Uiso calc R 1 . .
C C14 0.1463(3) 0.93931(10) 0.41805(10) 0.0542(4) Uani d . 1 . .
H H14A 0.0371 0.9726 0.4208 0.081 Uiso calc R 1 . .
H H14B 0.2540 0.9700 0.4099 0.081 Uiso calc R 1 . .
H H14C 0.2018 0.9108 0.4686 0.081 Uiso calc R 1 . .
C C15 0.7401(2) 0.55075(8) 0.24370(8) 0.0413(3) Uani d . 1 A .
C C16 0.7325(3) 0.49846(9) 0.30314(10) 0.0526(4) Uani d . 1 . .
H H16A 0.6050 0.4815 0.3041 0.063 Uiso calc R 1 A .
C C17 0.9152(3) 0.47079(10) 0.36189(11) 0.0577(4) Uani d . 1 A .
H H17A 0.9099 0.4354 0.4017 0.069 Uiso calc R 1 . .
C C18 1.1040(3) 0.49669(10) 0.36012(10) 0.0528(4) Uani d . 1 . .
C C19 1.1121(3) 0.54955(10) 0.30105(11) 0.0526(4) Uani d . 1 A .
H H19A 1.2395 0.5672 0.3006 0.063 Uiso calc R 1 . .
C C20 0.9321(2) 0.57589(9) 0.24323(10) 0.0466(3) Uani d . 1 . .
H H20A 0.9384 0.6109 0.2033 0.056 Uiso calc R 1 A .
C C21 1.2976(4) 0.41762(14) 0.47507(14) 0.0844(7) Uani d . 1 . .
H H21D 1.4388 0.4043 0.5058 0.127 Uiso calc R 1 A .
H H21A 1.2233 0.3720 0.4494 0.127 Uiso calc R 1 . .
H H21B 1.2340 0.4394 0.5116 0.127 Uiso calc R 1 . .

loop_
_atom_site_aniso_label
_atom_site_aniso_U_11
_atom_site_aniso_U_22
_atom_site_aniso_U_33
_atom_site_aniso_U_12
_atom_site_aniso_U_13
_atom_site_aniso_U_23
S1 0.04326(19) 0.0452(2) 0.0479(2) -0.00399(14) 0.01362(15) 0.00237(14)
N1 0.0461(6) 0.0385(5) 0.0411(6) -0.0027(5) 0.0131(5) 0.0018(4)
O1 0.0485(7) 0.0608(8) 0.1027(12) 0.0126(6) -0.0095(7) -0.0126(8)
O2 0.0589(8) 0.0795(9) 0.0746(9) 0.0066(7) 0.0076(7) 0.0166(7)
O3A 0.046(2) 0.084(4) 0.124(5) -0.023(2) 0.007(2) 0.042(3)
O4A 0.070(2) 0.0662(18) 0.0581(17) 0.0257(14) -0.0009(13) -0.0133(13)
O5A 0.0731(18) 0.105(3) 0.0477(16) 0.019(2) 0.0259(14) 0.0198(17)
O3B 0.052(4) 0.070(3) 0.100(4) -0.020(3) -0.007(3) -0.001(3)
O4B 0.071(3) 0.097(3) 0.067(2) 0.033(2) 0.0312(18) 0.012(2)
O5B 0.0558(18) 0.068(2) 0.063(2) -0.0013(19) 0.0275(17) 0.0227(18)
C1 0.0458(8) 0.0449(7) 0.0550(8) 0.0054(6) 0.0152(7) 0.0067(6)
C2 0.0411(7) 0.0533(8) 0.0550(8) -0.0007(6) 0.0063(6) 0.0048(7)
C3 0.0497(8) 0.0520(8) 0.0503(8) -0.0060(7) 0.0055(7) -0.0055(7)
C4 0.0459(8) 0.0536(8) 0.0509(8) -0.0009(7) 0.0093(6) -0.0117(7)
C5 0.0410(7) 0.0430(7) 0.0435(7) -0.0032(6) 0.0118(6) -0.0017(5)
C6 0.0418(7) 0.0544(8) 0.0494(8) -0.0042(6) 0.0080(6) -0.0111(6)
C7 0.0432(7) 0.0514(8) 0.0404(7) -0.0051(6) 0.0095(6) -0.0030(6)
C8 0.0420(7) 0.0481(7) 0.0375(6) -0.0041(6) 0.0135(5) -0.0008(5)
C9 0.0509(8) 0.0520(8) 0.0494(8) -0.0021(7) 0.0136(7) -0.0096(6)
C10 0.0511(9) 0.0482(8) 0.0702(11) 0.0042(7) 0.0173(8) -0.0085(7)
C11 0.0419(7) 0.0457(8) 0.0608(9) 0.0012(6) 0.0075(7) 0.0030(7)
C12 0.0437(7) 0.0540(8) 0.0445(7) -0.0027(6) 0.0079(6) -0.0056(6)
C13 0.0421(7) 0.0537(8) 0.0434(7) 0.0002(6) 0.0146(6) -0.0066(6)
C14 0.0646(10) 0.0469(8) 0.0482(8) -0.0019(7) 0.0159(7) -0.0061(6)
C15 0.0462(7) 0.0373(6) 0.0422(6) -0.0008(5) 0.0176(6) -0.0017(5)
C16 0.0534(9) 0.0504(8) 0.0565(9) -0.0035(7) 0.0224(7) 0.0084(7)
C17 0.0687(11) 0.0511(9) 0.0541(9) -0.0004(8) 0.0225(8) 0.0126(7)
C18 0.0537(9) 0.0479(8) 0.0537(8) 0.0043(7) 0.0145(7) -0.0024(7)
C19 0.0481(8) 0.0508(8) 0.0627(9) -0.0011(7) 0.0238(7) -0.0010(7)
C20 0.0497(8) 0.0430(7) 0.0518(8) -0.0011(6) 0.0236(7) 0.0014(6)
C21 0.0864(16) 0.0857(15) 0.0650(12) 0.0158(12) 0.0057(11) 0.0192(11)

loop_
_atom_type_symbol
_atom_type_description
_atom_type_scat_dispersion_real
_atom_type_scat_dispersion_imag
_atom_type_scat_source
C C 0.0033 0.0016 'International Tables Vol C Tables 4.2.6.8 and 6.1.1.4'
H H 0.0000 0.0000 'International Tables Vol C Tables 4.2.6.8 and 6.1.1.4'
N N 0.0061 0.0033 'International Tables Vol C Tables 4.2.6.8 and 6.1.1.4'
O O 0.0106 0.0060 'International Tables Vol C Tables 4.2.6.8 and 6.1.1.4'
S S 0.1246 0.1234 'International Tables Vol C Tables 4.2.6.8 and 6.1.1.4'

loop_
_geom_angle_atom_site_label_1
_geom_angle_atom_site_label_2
_geom_angle_atom_site_label_3
_geom_angle
O5B S1 O3B 117.9(5)
O5B S1 O3A 129.1(4)
O5B S1 O4A 81.8(2)
O3B S1 O4A 135.5(4)
O3A S1 O4A 115.5(4)
O3B S1 O5A 93.6(5)
O3A S1 O5A 110.0(4)
O4A S1 O5A 109.5(2)
O5B S1 O4B 111.3(2)
O3B S1 O4B 110.1(5)
O3A S1 O4B 89.0(4)
O5A S1 O4B 137.4(2)
O5B S1 C15 109.0(2)
O3B S1 C15 103.8(5)
O3A S1 C15 110.6(4)
O4A S1 C15 106.21(13)
O5A S1 C15 104.50(16)
O4B S1 C15 103.52(18)
C1 N1 C5 121.47(13)
C1 N1 C14 117.52(13)
C5 N1 C14 121.02(13)
C11 O1 H1O1 106(2)
C18 O2 C21 118.40(17)
N1 C1 C2 121.56(15)
N1 C1 H1B 119.2
C2 C1 H1B 119.2
C1 C2 C3 118.91(15)
C1 C2 H2A 120.5
C3 C2 H2A 120.5
C4 C3 C2 119.49(15)
C4 C3 H3A 120.3
C2 C3 H3A 120.3
C3 C4 C5 121.12(15)
C3 C4 H4A 119.4
C5 C4 H4A 119.4
N1 C5 C4 117.43(13)
N1 C5 C6 119.35(13)
C4 C5 C6 123.21(14)
C7 C6 C5 124.62(14)
C7 C6 H6A 117.7
C5 C6 H6A 117.7
C6 C7 C8 126.75(14)
C6 C7 H7A 116.6
C8 C7 H7A 116.6
C9 C8 C13 117.77(14)
C9 C8 C7 119.56(13)
C13 C8 C7 122.67(14)
C10 C9 C8 121.49(14)
C10 C9 H9A 119.3
C8 C9 H9A 119.3
C9 C10 C11 119.96(15)
C9 C10 H10A 120.0
C11 C10 H10A 120.0
O1 C11 C12 122.61(15)
O1 C11 C10 117.99(16)
C12 C11 C10 119.39(15)
C13 C12 C11 120.53(14)
C13 C12 H12A 119.7
C11 C12 H12A 119.7
C12 C13 C8 120.86(14)
C12 C13 H13A 119.6
C8 C13 H13A 119.6
N1 C14 H14A 109.5
N1 C14 H14B 109.5
H14A C14 H14B 109.5
N1 C14 H14C 109.5
H14A C14 H14C 109.5
H14B C14 H14C 109.5
C16 C15 C20 119.18(14)
C16 C15 S1 120.95(12)
C20 C15 S1 119.83(11)
C15 C16 C17 120.49(15)
C15 C16 H16A 119.8
C17 C16 H16A 119.8
C18 C17 C16 119.22(15)
C18 C17 H17A 120.4
C16 C17 H17A 120.4
O2 C18 C17 124.56(16)
O2 C18 C19 114.98(16)
C17 C18 C19 120.46(16)
C20 C19 C18 119.92(15)
C20 C19 H19A 120.0
C18 C19 H19A 120.0
C19 C20 C15 120.73(14)
C19 C20 H20A 119.6
C15 C20 H20A 119.6
O2 C21 H21D 109.5
O2 C21 H21A 109.5
H21D C21 H21A 109.5
O2 C21 H21B 109.5
H21D C21 H21B 109.5
H21A C21 H21B 109.5

loop_
_geom_bond_atom_site_label_1
_geom_bond_atom_site_label_2
_geom_bond_distance
_geom_bond_publ_flag
S1 O5B 1.379(4) y
S1 O3B 1.396(10) y
S1 O3A 1.427(7) y
S1 O4A 1.432(3) y
S1 O5A 1.491(3) y
S1 O4B 1.504(4) y
S1 C15 1.7683(15) y
N1 C1 1.3531(19) y
N1 C5 1.3648(19) y
N1 C14 1.4816(19) y
O1 C11 1.357(2) ?
O1 H1O1 0.75(3) y
O2 C18 1.370(2) ?
O2 C21 1.422(3) ?
C1 C2 1.363(2) ?
C1 H1B 0.93 ?
C2 C3 1.381(2) ?
C2 H2A 0.93 ?
C3 C4 1.376(2) ?
C3 H3A 0.93 ?
C4 C5 1.400(2) ?
C4 H4A 0.93 ?
C5 C6 1.451(2) ?
C6 C7 1.322(2) y
C6 H6A 0.93 ?
C7 C8 1.4562(19) ?
C7 H7A 0.93 ?
C8 C9 1.393(2) ?
C8 C13 1.401(2) ?
C9 C10 1.378(2) ?
C9 H9A 0.93 ?
C10 C11 1.387(2) ?
C10 H10A 0.93 ?
C11 C12 1.387(2) ?
C12 C13 1.375(2) ?
C12 H12A 0.93 ?
C13 H13A 0.93 ?
C14 H14A 0.96 ?
C14 H14B 0.96 ?
C14 H14C 0.96 ?
C15 C16 1.382(2) ?
C15 C20 1.393(2) ?
C16 C17 1.398(2) y
C16 H16A 0.93 ?
C17 C18 1.383(3) ?
C17 H17A 0.93 ?
C18 C19 1.385(2) ?
C19 C20 1.372(2) ?
C19 H19A 0.93 ?
C20 H20A 0.93 ?
C21 H21D 0.96 ?
C21 H21A 0.96 ?
C21 H21B 0.96 ?

loop_
_geom_hbond_atom_site_label_D
_geom_hbond_atom_site_label_H
_geom_hbond_atom_site_label_A
_geom_hbond_site_symmetry_A
_geom_hbond_distance_DH
_geom_hbond_distance_HA
_geom_hbond_distance_DA
_geom_hbond_angle_DHA
_geom_hbond_publ_flag
O1 H1O1 O4A 4_676 0.75(3) 2.07(3) 2.821(4) 178(4) y
C1 H1B O3A 2_555 0.93 2.16 3.064(9) 164 y
C7 H7A O4A 1_555 0.93 2.59 3.473(3) 158 y
C12 H12A O4A 4_676 0.93 2.59 3.295(4) 133 y
C13 H13A O5A 4_576 0.93 2.46 3.322(5) 154 y
C14 H14B O5A 2_655 0.96 2.59 3.475(4) 153 y
C21 H21A Cg1 3_766 0.96 2.92 3.610(3) 130 y

loop_
_geom_torsion_atom_site_label_1
_geom_torsion_atom_site_label_2
_geom_torsion_atom_site_label_3
_geom_torsion_atom_site_label_4
_geom_torsion
_geom_torsion_publ_flag
C5 N1 C1 C2 -0.8(2) ?
C14 N1 C1 C2 179.12(15) ?
N1 C1 C2 C3 -1.0(2) ?
C1 C2 C3 C4 1.4(2) ?
C2 C3 C4 C5 -0.2(3) ?
C1 N1 C5 C4 2.0(2) ?
C14 N1 C5 C4 -177.92(14) ?
C1 N1 C5 C6 -176.73(14) ?
C14 N1 C5 C6 3.4(2) ?
C3 C4 C5 N1 -1.5(2) ?
C3 C4 C5 C6 177.17(16) ?
N1 C5 C6 C7 175.96(15) ?
C4 C5 C6 C7 -2.7(3) ?
C5 C6 C7 C8 -177.96(14) y
C6 C7 C8 C9 -177.33(16) ?
C6 C7 C8 C13 2.5(3) ?
C13 C8 C9 C10 0.5(2) ?
C7 C8 C9 C10 -179.65(15) ?
C8 C9 C10 C11 -0.3(3) ?
C9 C10 C11 O1 179.99(17) ?
C9 C10 C11 C12 0.1(3) ?
O1 C11 C12 C13 -179.97(17) ?
C10 C11 C12 C13 0.0(3) ?
C11 C12 C13 C8 0.3(2) ?
C9 C8 C13 C12 -0.5(2) ?
C7 C8 C13 C12 179.67(14) ?
O5B S1 C15 C16 -176.4(2) ?
O3B S1 C15 C16 -50.0(5) ?
O3A S1 C15 C16 -29.1(4) ?
O4A S1 C15 C16 96.9(2) ?
O5A S1 C15 C16 -147.4(2) ?
O4B S1 C15 C16 65.1(2) ?
O5B S1 C15 C20 5.6(2) ?
O3B S1 C15 C20 132.1(5) ?
O3A S1 C15 C20 153.0(4) ?
O4A S1 C15 C20 -81.1(2) ?
O5A S1 C15 C20 34.6(2) ?
O4B S1 C15 C20 -112.9(2) ?
C20 C15 C16 C17 -0.3(2) ?
S1 C15 C16 C17 -178.30(13) ?
C15 C16 C17 C18 0.3(3) ?
C21 O2 C18 C17 0.0(3) ?
C21 O2 C18 C19 -179.07(17) y
C16 C17 C18 O2 -178.80(16) ?
C16 C17 C18 C19 0.2(3) ?
O2 C18 C19 C20 178.35(15) ?
C17 C18 C19 C20 -0.7(3) ?
C18 C19 C20 C15 0.8(2) ?
C16 C15 C20 C19 -0.2(2) ?
S1 C15 C20 C19 177.78(12) ?
